data_7004721
loop_
_publ_author_name
'Jones, Leigh F.'
'Inglis, Ross'
'Cochrane, Martyn E.'
'Mason, Kevin'
'Collins, Anna'
'Parsons, Simon'
'Perlepes, Spyros P.'
'Brechin, Euan K.'

_publ_section_title
;
 New structural types and different oxidation levels in the family of
 Mn6-oxime single-molecule magnets
;
_journal_issue 44
_journal_name_full 'Dalton Transactions'
_journal_page_first 6205
_journal_page_last 6210
_journal_paper_doi 10.1039/b811143j
_journal_year 2008
_chemical_formula_moiety 'C60 H78 I2 Mn6 N6 O20'
_chemical_formula_sum 'C60 H78 I2 Mn6 N6 O20'
_chemical_formula_weight 1786.68
_space_group_IT_number 14
_symmetry_cell_setting monoclinic
_symmetry_space_group_name_Hall '-P 2ybc'
_symmetry_space_group_name_H-M 'P 1 21/c 1'
_atom_sites_solution_hydrogens geom
_atom_sites_solution_primary direct
_cell_angle_alpha 90
_cell_angle_beta 90.6750(10)
_cell_angle_gamma 90
_cell_formula_units_Z 2
_cell_length_a 13.6890(3)
_cell_length_b 23.0212(4)
_cell_length_c 11.0797(2)
_cell_measurement_reflns_used 9270
_cell_measurement_temperature 150
_cell_measurement_theta_max 30
_cell_measurement_theta_min 2
_cell_volume 3491.38(12)
_computing_cell_refinement 'SAINT (Siemens ,1995)'
_computing_data_collection 'SMART (Siemens, 1993)'
_computing_data_reduction 'SAINT (Siemens ,1995)'
_computing_molecular_graphics 'CAMERON (Watkin et al., 1996)'
_computing_publication_material 'CRYSTALS (Betteridge et al., 2003)'
_computing_structure_refinement 'CRYSTALS (Betteridge et al., 2003)'
_computing_structure_solution 'SIR92 (Altomare et al., 1994)'
_diffrn_ambient_temperature 150
_diffrn_measured_fraction_theta_full 0.997
_diffrn_measured_fraction_theta_max 0.935
_diffrn_measurement_device 'Bruker SMART'
_diffrn_measurement_device_type Area
_diffrn_measurement_method \w
_diffrn_radiation_monochromator graphite
_diffrn_radiation_type 'Mo K\a'
_diffrn_radiation_wavelength 0.71073
_diffrn_reflns_av_R_equivalents 0.043
_diffrn_reflns_limit_h_max 19
_diffrn_reflns_limit_h_min -18
_diffrn_reflns_limit_k_max 31
_diffrn_reflns_limit_k_min -30
_diffrn_reflns_limit_l_max 15
_diffrn_reflns_limit_l_min -15
_diffrn_reflns_number 54126
_diffrn_reflns_theta_full 28.366
_diffrn_reflns_theta_max 30.501
_diffrn_reflns_theta_min 1.769
_diffrn_standards_number 0
_exptl_absorpt_coefficient_mu 2.010
_exptl_absorpt_correction_T_max 0.79
_exptl_absorpt_correction_T_min 0.62
_exptl_absorpt_correction_type multi-scan
_exptl_absorpt_process_details 'SADABS (Siemens, 1996)'
_exptl_crystal_colour black
_exptl_crystal_density_diffrn 1.699
_exptl_crystal_density_method 'not measured'
_exptl_crystal_description block
_exptl_crystal_F_000 1792
_exptl_crystal_size_max 0.29
_exptl_crystal_size_mid 0.25
_exptl_crystal_size_min 0.12
_refine_diff_density_max 1.45
_refine_diff_density_min -0.92
_refine_ls_extinction_method None
_refine_ls_goodness_of_fit_ref 0.8579
_refine_ls_hydrogen_treatment constr
_refine_ls_matrix_type full
_refine_ls_number_parameters 424
_refine_ls_number_reflns 9960
_refine_ls_number_restraints 0
_refine_ls_R_factor_all 0.0478
_refine_ls_R_factor_gt 0.0328
_refine_ls_shift/su_max 0.003142
_refine_ls_structure_factor_coef Fsqd
_refine_ls_weighting_details
;
Method= Modified Sheldrick
w=1/[\s^2^(F^2^) + ( 0.01P)^2^ + 0.00P]
,where P=(max(Fo^2^,0) + 2Fc^2^)/3
;
_refine_ls_weighting_scheme calc
_refine_ls_wR_factor_all 0.0809
_refine_ls_wR_factor_gt 0.0754
_refine_ls_wR_factor_ref 0.0809
_reflns_limit_h_max 19
_reflns_limit_h_min -19
_reflns_limit_k_max 31
_reflns_limit_k_min 0
_reflns_limit_l_max 15
_reflns_limit_l_min 0
_reflns_number_gt 7203
_reflns_number_total 9960
_reflns_threshold_expression I>2.0\s(I)
_oxford_diffrn_Wilson_B_factor 1.69
_oxford_diffrn_Wilson_scale 476.38
_oxford_refine_ls_r_factor_ref 0.0478
_oxford_refine_ls_scale 0.066818(7)
_oxford_reflns_number_all 9960
_oxford_reflns_threshold_expression_ref I>-10.0\s(I)
_cod_data_source_file b811143j.txt
_cod_data_source_block EB8002
_cod_depositor_comments
;
The following automatic conversions were performed:
'_symmetry_cell_setting' value 'Monoclinic' changed to 'monoclinic'
according to '/home/saulius/struct/CIF-dictionaries/cif_core.dic'
dictionary named 'cif_core.dic' version 2.4.1 from 2010-06-29.

Automatic conversion script
Id: cif_fix_enum 1527 2010-12-29 10:47:43Z saulius 
;
_cod_original_sg_symbol_H-M 'P 1 21/c 1 '
_cod_database_code 7004721

loop_
_symmetry_equiv_pos_as_xyz
x,y,z
-x,-y,-z
-x,y+1/2,-z+1/2
x,-y+1/2,z+1/2

loop_
_atom_site_label
_atom_site_type_symbol
_atom_site_fract_x
_atom_site_fract_y
_atom_site_fract_z
_atom_site_U_iso_or_equiv
_atom_site_occupancy
_atom_site_adp_type
_atom_site_refinement_flags_posn
_atom_site_refinement_flags_adp
_atom_site_refinement_flags_occupancy
_atom_site_disorder_assembly
_atom_site_disorder_group
_oxford_atom_site_special_shape
_atom_site_attached_hydrogens
Mn1 Mn 0.69772(3) 0.613524(17) -0.08241(4) 0.0171 1.0000 Uani . . . . . . .
Mn2 Mn 0.50505(3) 0.565032(17) 0.05410(4) 0.0149 1.0000 Uani . . . . . . .
Mn3 Mn 0.71585(3) 0.502320(18) 0.09712(4) 0.0168 1.0000 Uani . . . . . . .
O4 O 0.64017(12) 0.56298(8) 0.02993(16) 0.0164 1.0000 Uani . . . . . . .
O5 O 0.36629(12) 0.56241(8) 0.05590(16) 0.0172 1.0000 Uani . . . . . . .
C6 C 0.31665(18) 0.61224(11) 0.0752(2) 0.0176 1.0000 Uani . . . . . . .
C7 C 0.2369(2) 0.61112(13) 0.1511(2) 0.0226 1.0000 Uani . . . . . . .
C8 C 0.1857(2) 0.66126(14) 0.1756(3) 0.0283 1.0000 Uani . . . . . . .
C9 C 0.2107(2) 0.71353(14) 0.1235(3) 0.0288 1.0000 Uani . . . . . . .
C10 C 0.2882(2) 0.71461(13) 0.0440(3) 0.0257 1.0000 Uani . . . . . . .
C11 C 0.34166(18) 0.66482(12) 0.0181(2) 0.0186 1.0000 Uani . . . . . . .
C12 C 0.42286(19) 0.66889(12) -0.0674(3) 0.0208 1.0000 Uani . . . . . . .
N13 N 0.49713(15) 0.63444(9) -0.05432(19) 0.0172 1.0000 Uani . . . . . . .
O14 O 0.57131(13) 0.64071(8) -0.13553(16) 0.0187 1.0000 Uani . . . . . . .
C15 C 0.4204(2) 0.71260(14) -0.1675(3) 0.0318 1.0000 Uani . . . . . . .
O16 O 0.76036(13) 0.66152(9) -0.19180(18) 0.0241 1.0000 Uani . . . . . . .
C17 C 0.84612(18) 0.68784(12) -0.1741(3) 0.0208 1.0000 Uani . . . . . . .
C18 C 0.8633(2) 0.73943(14) -0.2375(3) 0.0348 1.0000 Uani . . . . . . .
C19 C 0.9507(2) 0.76826(15) -0.2253(3) 0.0368 1.0000 Uani . . . . . . .
C20 C 1.0238(2) 0.74733(14) -0.1493(3) 0.0324 1.0000 Uani . . . . . . .
C21 C 1.0085(2) 0.69681(13) -0.0880(3) 0.0253 1.0000 Uani . . . . . . .
C22 C 0.92126(19) 0.66525(12) -0.0979(2) 0.0195 1.0000 Uani . . . . . . .
C23 C 0.91330(19) 0.60912(12) -0.0377(3) 0.0205 1.0000 Uani . . . . . . .
N24 N 0.82850(16) 0.58423(10) -0.0277(2) 0.0190 1.0000 Uani . . . . . . .
O25 O 0.82920(13) 0.52842(8) 0.01751(18) 0.0232 1.0000 Uani . . . . . . .
C26 C 1.0033(2) 0.57888(14) 0.0080(3) 0.0364 1.0000 Uani . . . . . . .
O27 O 0.78347(13) 0.43902(8) 0.15839(18) 0.0229 1.0000 Uani . . . . . . .
C28 C 0.7749(2) 0.41903(12) 0.2703(3) 0.0212 1.0000 Uani . . . . . . .
C29 C 0.8570(2) 0.39061(13) 0.3210(3) 0.0268 1.0000 Uani . . . . . . .
C30 C 0.8546(2) 0.36866(14) 0.4361(3) 0.0325 1.0000 Uani . . . . . . .
C31 C 0.7709(2) 0.37313(14) 0.5037(3) 0.0334 1.0000 Uani . . . . . . .
C32 C 0.6893(2) 0.40021(13) 0.4556(3) 0.0271 1.0000 Uani . . . . . . .
C33 C 0.6886(2) 0.42355(12) 0.3386(2) 0.0198 1.0000 Uani . . . . . . .
C34 C 0.5977(2) 0.44821(12) 0.2897(2) 0.0196 1.0000 Uani . . . . . . .
N35 N 0.59991(15) 0.47541(9) 0.18640(19) 0.0155 1.0000 Uani . . . . . . .
O36 O 0.51021(12) 0.48950(8) 0.13215(16) 0.0148 1.0000 Uani . . . . . . .
C37 C 0.5032(2) 0.44285(14) 0.3546(3) 0.0284 1.0000 Uani . . . . . . .
O38 O 0.69587(15) 0.68742(9) 0.05811(19) 0.0274 1.0000 Uani . . . . . . .
C39 C 0.6749(3) 0.74606(14) 0.0106(3) 0.0361 1.0000 Uani . . . . . . .
C40 C 0.6025(3) 0.77685(16) 0.0871(3) 0.0425 1.0000 Uani . . . . . . .
O41 O 0.70061(14) 0.53799(9) -0.21197(18) 0.0257 1.0000 Uani . . . . . . .
C42 C 0.7448(3) 0.53047(17) -0.3282(3) 0.0403 1.0000 Uani . . . . . . .
C43 C 0.8527(3) 0.5341(2) -0.3196(4) 0.0563 1.0000 Uani . . . . . . .
O44 O 0.74629(15) 0.55611(9) 0.2663(2) 0.0333 1.0000 Uani . . . . . . .
C45 C 0.8271(3) 0.59042(19) 0.2984(4) 0.0579 1.0000 Uani . . . . . . .
C46 C 0.9136(3) 0.5528(2) 0.3222(4) 0.0607 1.0000 Uani . . . . . . .
I1 I 0.524592(14) 0.627479(8) 0.282315(17) 0.0254 1.0000 Uani . . . . . . .
H71 H 0.2190 0.5767 0.1847 0.0273 1.0000 Uiso R . . . . . .
H81 H 0.1329 0.6590 0.2274 0.0338 1.0000 Uiso R . . . . . .
H91 H 0.1780 0.7465 0.1403 0.0338 1.0000 Uiso R . . . . . .
H101 H 0.3051 0.7492 0.0069 0.0302 1.0000 Uiso R . . . . . .
H151 H 0.4450 0.6957 -0.2370 0.0487 1.0000 Uiso R . . . . . .
H152 H 0.4588 0.7450 -0.1446 0.0484 1.0000 Uiso R . . . . . .
H153 H 0.3560 0.7254 -0.1827 0.0483 1.0000 Uiso R . . . . . .
H181 H 0.8157 0.7535 -0.2886 0.0414 1.0000 Uiso R . . . . . .
H191 H 0.9596 0.8016 -0.2673 0.0438 1.0000 Uiso R . . . . . .
H201 H 1.0839 0.7668 -0.1387 0.0389 1.0000 Uiso R . . . . . .
H211 H 1.0577 0.6829 -0.0374 0.0302 1.0000 Uiso R . . . . . .
H263 H 0.9859 0.5450 0.0512 0.0553 1.0000 Uiso R . . . . . .
H262 H 1.0364 0.6035 0.0603 0.0557 1.0000 Uiso R . . . . . .
H261 H 1.0437 0.5686 -0.0543 0.0557 1.0000 Uiso R . . . . . .
H291 H 0.9125 0.3869 0.2769 0.0320 1.0000 Uiso R . . . . . .
H301 H 0.9102 0.3515 0.4697 0.0389 1.0000 Uiso R . . . . . .
H311 H 0.7692 0.3575 0.5805 0.0398 1.0000 Uiso R . . . . . .
H321 H 0.6339 0.4020 0.5013 0.0324 1.0000 Uiso R . . . . . .
H371 H 0.4700 0.4791 0.3546 0.0438 1.0000 Uiso R . . . . . .
H372 H 0.5130 0.4326 0.4376 0.0435 1.0000 Uiso R . . . . . .
H373 H 0.4612 0.4153 0.3193 0.0439 1.0000 Uiso R . . . . . .
H392 H 0.7333 0.7707 0.0127 0.0428 1.0000 Uiso R . . . . . .
H391 H 0.6520 0.7442 -0.0734 0.0426 1.0000 Uiso R . . . . . .
H402 H 0.5886 0.8146 0.0502 0.0650 1.0000 Uiso R . . . . . .
H401 H 0.6290 0.7816 0.1668 0.0636 1.0000 Uiso R . . . . . .
H403 H 0.5431 0.7535 0.0898 0.0643 1.0000 Uiso R . . . . . .
H421 H 0.7257 0.5607 -0.3873 0.0474 1.0000 Uiso R . . . . . .
H422 H 0.7278 0.4929 -0.3573 0.0484 1.0000 Uiso R . . . . . .
H431 H 0.8773 0.5244 -0.4000 0.0848 1.0000 Uiso R . . . . . .
H432 H 0.8731 0.5731 -0.2990 0.0847 1.0000 Uiso R . . . . . .
H433 H 0.8783 0.5080 -0.2610 0.0849 1.0000 Uiso R . . . . . .
H451 H 0.8405 0.6184 0.2330 0.0716 1.0000 Uiso R . . . . . .
H452 H 0.8174 0.6112 0.3845 0.0683 1.0000 Uiso R . . . . . .
H462 H 0.9696 0.5774 0.3465 0.0915 1.0000 Uiso R . . . . . .
H463 H 0.9300 0.5296 0.2493 0.0913 1.0000 Uiso R . . . . . .
H461 H 0.8944 0.5269 0.3920 0.0919 1.0000 Uiso R . . . . . .
H381 H 0.6605 0.6792 0.1094 0.0402 1.0000 Uiso R . . . . . .
H441 H 0.6992 0.5742 0.2797 0.0495 1.0000 Uiso R . . . . . .
H411 H 0.6622 0.5134 -0.1975 0.0402 1.0000 Uiso R . . . . . .

loop_
_atom_site_aniso_label
_atom_site_aniso_U_11
_atom_site_aniso_U_22
_atom_site_aniso_U_33
_atom_site_aniso_U_23
_atom_site_aniso_U_13
_atom_site_aniso_U_12
Mn1 0.01272(18) 0.0181(2) 0.0205(2) 0.00426(15) 0.00063(15) -0.00123(14)
Mn2 0.01166(17) 0.01403(19) 0.01890(19) 0.00129(15) 0.00150(14) 0.00077(14)
Mn3 0.01312(17) 0.0165(2) 0.0209(2) 0.00477(15) 0.00105(15) 0.00151(14)
O4 0.0123(8) 0.0159(9) 0.0209(9) 0.0022(7) 0.0018(7) 0.0002(7)
O5 0.0125(8) 0.0170(9) 0.0221(9) -0.0011(7) 0.0020(7) 0.0031(7)
C6 0.0137(11) 0.0211(13) 0.0180(12) -0.0015(10) -0.0010(10) 0.0009(9)
C7 0.0206(13) 0.0257(15) 0.0217(14) 0.0011(11) 0.0041(11) 0.0059(11)
C8 0.0200(14) 0.0374(18) 0.0275(15) -0.0015(13) -0.0004(12) 0.0100(12)
C9 0.0246(14) 0.0282(16) 0.0336(17) -0.0093(13) -0.0028(13) 0.0154(12)
C10 0.0193(13) 0.0207(14) 0.0369(17) -0.0020(12) -0.0038(12) 0.0052(11)
C11 0.0159(12) 0.0200(13) 0.0198(13) 0.0027(10) -0.0006(10) 0.0010(10)
C12 0.0153(12) 0.0165(13) 0.0307(15) 0.0013(11) -0.0018(11) 0.0024(10)
N13 0.0143(10) 0.0173(11) 0.0200(11) 0.0047(9) 0.0008(8) -0.0033(8)
O14 0.0131(8) 0.0214(10) 0.0217(9) 0.0053(7) 0.0029(7) 0.0003(7)
C15 0.0263(15) 0.0285(16) 0.0405(19) 0.0089(14) 0.0013(14) 0.0074(13)
O16 0.0159(9) 0.0307(11) 0.0258(10) 0.0137(9) -0.0008(8) -0.0053(8)
C17 0.0133(12) 0.0237(14) 0.0254(14) 0.0007(11) 0.0050(10) 0.0007(10)
C18 0.0295(16) 0.0329(18) 0.0421(19) 0.0155(15) -0.0012(14) -0.0021(13)
C19 0.0276(16) 0.0304(18) 0.052(2) 0.0163(16) 0.0036(15) -0.0071(13)
C20 0.0228(15) 0.0327(18) 0.0419(19) 0.0033(14) 0.0027(13) -0.0113(13)
C21 0.0188(13) 0.0309(16) 0.0261(15) 0.0053(12) 0.0006(11) -0.0054(11)
C22 0.0155(12) 0.0213(13) 0.0217(13) 0.0022(11) 0.0027(10) -0.0034(10)
C23 0.0157(12) 0.0231(14) 0.0227(13) 0.0011(11) 0.0017(10) -0.0006(10)
N24 0.0170(11) 0.0185(11) 0.0215(11) 0.0047(9) 0.0029(9) 0.0015(8)
O25 0.0130(9) 0.0201(10) 0.0366(12) 0.0089(9) 0.0047(8) 0.0014(7)
C26 0.0128(13) 0.0309(17) 0.065(2) 0.0136(16) -0.0008(14) 0.0009(12)
O27 0.0191(9) 0.0239(10) 0.0258(10) 0.0071(8) 0.0012(8) 0.0036(8)
C28 0.0236(13) 0.0156(13) 0.0244(14) 0.0030(10) -0.0038(11) -0.0026(10)
C29 0.0234(14) 0.0262(15) 0.0307(16) 0.0047(12) -0.0030(12) 0.0064(11)
C30 0.0353(17) 0.0326(17) 0.0293(16) 0.0005(13) -0.0091(13) 0.0122(14)
C31 0.0460(19) 0.0332(17) 0.0209(14) 0.0094(13) -0.0084(13) 0.0032(15)
C32 0.0310(16) 0.0305(16) 0.0197(14) -0.0004(12) 0.0001(12) 0.0013(13)
C33 0.0230(13) 0.0184(13) 0.0180(13) -0.0027(10) -0.0025(10) 0.0019(10)
C34 0.0216(13) 0.0187(13) 0.0183(13) 0.0034(10) -0.0002(10) -0.0044(10)
N35 0.0145(10) 0.0153(10) 0.0167(10) 0.0001(8) -0.0005(8) -0.0013(8)
O36 0.0106(8) 0.0143(9) 0.0195(9) 0.0012(7) -0.0002(7) -0.0005(6)
C37 0.0239(15) 0.0380(18) 0.0233(15) 0.0081(13) -0.0005(12) -0.0034(13)
O38 0.0297(11) 0.0210(10) 0.0314(11) 0.0019(9) 0.0003(9) -0.0018(9)
C39 0.0423(19) 0.0286(17) 0.0376(19) -0.0021(14) 0.0006(15) 0.0017(14)
C40 0.057(2) 0.037(2) 0.0333(19) -0.0051(15) -0.0010(17) 0.0097(17)
O41 0.0218(10) 0.0268(11) 0.0287(11) -0.0048(9) 0.0055(8) -0.0040(8)
C42 0.0385(19) 0.053(2) 0.0292(17) -0.0048(16) 0.0095(15) -0.0029(17)
C43 0.042(2) 0.075(3) 0.053(3) -0.014(2) 0.0168(19) -0.006(2)
O44 0.0237(11) 0.0323(12) 0.0437(14) -0.0115(10) -0.0077(10) 0.0033(9)
C45 0.041(2) 0.055(3) 0.078(3) -0.021(2) -0.014(2) -0.0030(19)
C46 0.048(2) 0.074(3) 0.060(3) 0.000(2) -0.016(2) -0.002(2)
I1 0.02848(10) 0.02528(10) 0.02249(9) -0.00582(8) 0.00157(7) 0.00284(8)

loop_
_atom_type_symbol
_atom_type_scat_dispersion_real
_atom_type_scat_dispersion_imag
_atom_type_scat_Cromer_Mann_a1
_atom_type_scat_Cromer_Mann_b1
_atom_type_scat_Cromer_Mann_a2
_atom_type_scat_Cromer_Mann_b2
_atom_type_scat_Cromer_Mann_a3
_atom_type_scat_Cromer_Mann_b3
_atom_type_scat_Cromer_Mann_a4
_atom_type_scat_Cromer_Mann_b4
_atom_type_scat_Cromer_Mann_c
_atom_type_scat_source
C 0.0033 0.0016 2.3100 20.8439 1.0200 10.2075 1.5886 0.5687 0.8650 51.6512 0.2156 'International Tables Vol C 4.2.6.8 and 6.1.1.4'
H 0.0000 0.0000 0.4930 10.5109 0.3229 26.1257 0.1402 3.1424 0.0408 57.7998 0.0030 'International Tables Vol C 4.2.6.8 and 6.1.1.4'
N 0.0061 0.0033 12.2126 0.0057 3.1322 9.8933 2.0125 28.9975 1.1663 0.5826 -11.5290 'International Tables Vol C 4.2.6.8 and 6.1.1.4'
O 0.0106 0.0060 3.0485 13.2771 2.2868 5.7011 1.5463 0.3239 0.8670 32.9089 0.2508 'International Tables Vol C 4.2.6.8 and 6.1.1.4'
Mn 0.3368 0.7283 11.2819 5.3409 7.3573 0.3432 3.0193 17.8674 2.2441 83.7543 1.0896 'International Tables Vol C 4.2.6.8 and 6.1.1.4'
I -0.4742 1.8119 20.1472 4.3470 18.9949 0.3814 7.5138 27.7660 2.2735 66.8776 4.0712 'International Tables Vol C 4.2.6.8 and 6.1.1.4'

loop_
_geom_angle_atom_site_label_1
_geom_angle_site_symmetry_1
_geom_angle_atom_site_label_2
_geom_angle_site_symmetry_2
_geom_angle_atom_site_label_3
_geom_angle_site_symmetry_3
_geom_angle
_geom_angle_publ_flag
Mn2 . Mn1 . Mn3 . 60.106(12) yes
Mn2 . Mn1 . O4 . 29.89(5) yes
Mn3 . Mn1 . O4 . 30.49(5) yes
Mn2 . Mn1 . O14 . 61.52(5) yes
Mn3 . Mn1 . O14 . 120.33(6) yes
O4 . Mn1 . O14 . 91.23(7) yes
Mn2 . Mn1 . O16 . 152.94(6) yes
Mn3 . Mn1 . O16 . 146.68(6) yes
O4 . Mn1 . O16 . 177.15(8) yes
O14 . Mn1 . O16 . 91.57(8) yes
Mn2 . Mn1 . N24 . 118.10(6) yes
Mn3 . Mn1 . N24 . 59.16(6) yes
O4 . Mn1 . N24 . 88.36(8) yes
O14 . Mn1 . N24 . 179.26(9) yes
O16 . Mn1 . N24 . 88.84(9) yes
Mn2 . Mn1 . O38 . 85.63(5) yes
Mn3 . Mn1 . O38 . 99.74(5) yes
O4 . Mn1 . O38 . 90.09(8) yes
O14 . Mn1 . O38 . 87.11(8) yes
O16 . Mn1 . O38 . 90.60(9) yes
Mn2 . Mn1 . O41 . 92.97(5) yes
Mn3 . Mn1 . O41 . 77.32(5) yes
O4 . Mn1 . O41 . 87.42(8) yes
O14 . Mn1 . O41 . 94.50(8) yes
O16 . Mn1 . O41 . 91.82(8) yes
N24 . Mn1 . O38 . 93.51(8) yes
N24 . Mn1 . O41 . 84.86(8) yes
O38 . Mn1 . O41 . 177.06(8) yes
O36 2_665 Mn2 . Mn2 2_665 36.86(4) yes
O36 2_665 Mn2 . Mn1 . 81.03(4) yes
Mn2 2_665 Mn2 . Mn1 . 100.197(18) yes
O36 2_665 Mn2 . Mn3 . 87.84(4) yes
Mn2 2_665 Mn2 . Mn3 . 71.163(15) yes
Mn1 . Mn2 . Mn3 . 59.892(12) yes
O36 2_665 Mn2 . O4 . 86.59(7) yes
Mn2 2_665 Mn2 . O4 . 87.80(6) yes
Mn1 . Mn2 . O4 . 30.08(5) yes
Mn3 . Mn2 . O4 . 30.09(5) yes
O36 2_665 Mn2 . O5 . 85.20(7) yes
Mn2 2_665 Mn2 . O5 . 86.33(6) yes
Mn1 . Mn2 . O5 . 146.25(6) yes
Mn3 . Mn2 . O5 . 150.25(6) yes
O4 . Mn2 . O5 . 171.71(8) yes
O36 2_665 Mn2 . N13 . 84.20(8) yes
Mn2 2_665 Mn2 . N13 . 121.06(7) yes
Mn1 . Mn2 . N13 . 59.03(6) yes
Mn3 . Mn2 . N13 . 118.91(6) yes
O4 . Mn2 . N13 . 88.91(8) yes
O36 2_665 Mn2 . O36 . 85.28(7) yes
Mn2 2_665 Mn2 . O36 . 48.41(5) yes
Mn1 . Mn2 . O36 . 119.25(5) yes
Mn3 . Mn2 . O36 . 60.70(5) yes
O4 . Mn2 . O36 . 90.59(7) yes
O36 2_665 Mn2 . I1 . 178.29(4) yes
Mn2 2_665 Mn2 . I1 . 141.44(2) yes
Mn1 . Mn2 . I1 . 99.628(14) yes
Mn3 . Mn2 . I1 . 91.120(13) yes
O4 . Mn2 . I1 . 93.19(6) yes
O5 . Mn2 . N13 . 89.12(8) yes
O5 . Mn2 . O36 . 89.89(7) yes
N13 . Mn2 . O36 . 169.47(8) yes
O5 . Mn2 . I1 . 95.05(6) yes
N13 . Mn2 . I1 . 97.50(6) yes
O36 . Mn2 . I1 . 93.03(5) yes
O5 2_665 Mn3 . Mn1 . 91.36(4) yes
O5 2_665 Mn3 . Mn2 . 77.02(4) yes
Mn1 . Mn3 . Mn2 . 60.003(12) yes
O5 2_665 Mn3 . O4 . 86.18(7) yes
Mn1 . Mn3 . O4 . 30.43(5) yes
Mn2 . Mn3 . O4 . 29.85(5) yes
O5 2_665 Mn3 . O25 . 103.69(8) yes
Mn1 . Mn3 . O25 . 61.41(6) yes
Mn2 . Mn3 . O25 . 121.41(6) yes
O4 . Mn3 . O25 . 91.74(8) yes
O5 2_665 Mn3 . O27 . 89.91(8) yes
Mn1 . Mn3 . O27 . 151.51(6) yes
Mn2 . Mn3 . O27 . 147.25(6) yes
O4 . Mn3 . O27 . 175.80(8) yes
O25 . Mn3 . O27 . 90.67(8) yes
O5 2_665 Mn3 . N35 . 78.26(7) yes
Mn1 . Mn3 . N35 . 119.77(6) yes
Mn2 . Mn3 . N35 . 59.84(6) yes
O4 . Mn3 . N35 . 89.37(8) yes
O25 . Mn3 . N35 . 177.81(9) yes
O5 2_665 Mn3 . O44 . 162.25(7) yes
Mn1 . Mn3 . O44 . 95.01(6) yes
Mn2 . Mn3 . O44 . 91.87(5) yes
O4 . Mn3 . O44 . 90.95(8) yes
O25 . Mn3 . O44 . 93.89(9) yes
O27 . Mn3 . N35 . 88.33(9) yes
O27 . Mn3 . O44 . 92.31(8) yes
N35 . Mn3 . O44 . 84.20(8) yes
Mn3 . O4 . Mn1 . 119.08(9) yes
Mn3 . O4 . Mn2 . 120.06(9) yes
Mn1 . O4 . Mn2 . 120.03(9) yes
Mn3 2_665 O5 . Mn2 . 116.81(8) yes
Mn3 2_665 O5 . C6 . 112.86(15) yes
Mn2 . O5 . C6 . 118.62(16) yes
O5 . C6 . C7 . 118.8(2) yes
O5 . C6 . C11 . 122.1(2) yes
C7 . C6 . C11 . 119.1(2) yes
C6 . C7 . C8 . 120.7(3) yes
C6 . C7 . H71 . 118.8 no
C8 . C7 . H71 . 120.5 no
C7 . C8 . C9 . 121.2(3) yes
C7 . C8 . H81 . 118.4 no
C9 . C8 . H81 . 120.4 no
C8 . C9 . C10 . 118.5(3) yes
C8 . C9 . H91 . 121.4 no
C10 . C9 . H91 . 120.1 no
C9 . C10 . C11 . 121.6(3) yes
C9 . C10 . H101 . 119.6 no
C11 . C10 . H101 . 118.8 no
C6 . C11 . C10 . 118.9(2) yes
C6 . C11 . C12 . 122.2(2) yes
C10 . C11 . C12 . 118.9(3) yes
C11 . C12 . N13 . 119.1(2) yes
C11 . C12 . C15 . 120.6(2) yes
N13 . C12 . C15 . 120.3(2) yes
Mn2 . N13 . C12 . 126.34(19) yes
Mn2 . N13 . O14 . 116.25(15) yes
C12 . N13 . O14 . 116.6(2) yes
N13 . O14 . Mn1 . 115.76(14) yes
C12 . C15 . H151 . 109.1 no
C12 . C15 . H152 . 108.9 no
H151 . C15 . H152 . 110.2 no
C12 . C15 . H153 . 110.9 no
H151 . C15 . H153 . 109.3 no
H152 . C15 . H153 . 108.4 no
Mn1 . O16 . C17 . 125.91(17) yes
O16 . C17 . C18 . 117.6(3) yes
O16 . C17 . C22 . 123.4(2) yes
C18 . C17 . C22 . 118.9(3) yes
C17 . C18 . C19 . 120.7(3) yes
C17 . C18 . H181 . 119.2 no
C19 . C18 . H181 . 120.1 no
C18 . C19 . C20 . 120.9(3) yes
C18 . C19 . H191 . 118.7 no
C20 . C19 . H191 . 120.3 no
C19 . C20 . C21 . 119.0(3) yes
C19 . C20 . H201 . 122.2 no
C21 . C20 . H201 . 118.9 no
C20 . C21 . C22 . 122.6(3) yes
C20 . C21 . H211 . 118.7 no
C22 . C21 . H211 . 118.7 no
C17 . C22 . C21 . 117.8(3) yes
C17 . C22 . C23 . 122.6(2) yes
C21 . C22 . C23 . 119.5(2) yes
C22 . C23 . N24 . 120.0(2) yes
C22 . C23 . C26 . 120.1(2) yes
N24 . C23 . C26 . 119.8(3) yes
Mn1 . N24 . C23 . 128.49(19) yes
Mn1 . N24 . O25 . 115.25(15) yes
C23 . N24 . O25 . 116.0(2) yes
N24 . O25 . Mn3 . 117.60(14) yes
C23 . C26 . H263 . 110.1 no
C23 . C26 . H262 . 108.8 no
H263 . C26 . H262 . 108.3 no
C23 . C26 . H261 . 111.3 no
H263 . C26 . H261 . 108.9 no
H262 . C26 . H261 . 109.4 no
Mn3 . O27 . C28 . 124.42(18) yes
O27 . C28 . C29 . 116.9(3) yes
O27 . C28 . C33 . 123.9(2) yes
C29 . C28 . C33 . 119.2(3) yes
C28 . C29 . C30 . 120.8(3) yes
C28 . C29 . H291 . 119.6 no
C30 . C29 . H291 . 119.6 no
C29 . C30 . C31 . 120.4(3) yes
C29 . C30 . H301 . 119.9 no
C31 . C30 . H301 . 119.7 no
C30 . C31 . C32 . 119.9(3) yes
C30 . C31 . H311 . 120.0 no
C32 . C31 . H311 . 120.1 no
C31 . C32 . C33 . 121.7(3) yes
C31 . C32 . H321 . 118.6 no
C33 . C32 . H321 . 119.6 no
C28 . C33 . C32 . 118.0(3) yes
C28 . C33 . C34 . 122.7(2) yes
C32 . C33 . C34 . 119.1(3) yes
C33 . C34 . N35 . 118.9(2) yes
C33 . C34 . C37 . 121.7(2) yes
N35 . C34 . C37 . 119.4(2) yes
Mn3 . N35 . C34 . 127.94(18) yes
Mn3 . N35 . O36 . 114.69(14) yes
C34 . N35 . O36 . 117.3(2) yes
N35 . O36 . Mn2 2_665 108.20(13) yes
N35 . O36 . Mn2 . 115.20(13) yes
Mn2 2_665 O36 . Mn2 . 94.72(7) yes
C34 . C37 . H371 . 110.1 no
C34 . C37 . H372 . 111.8 no
H371 . C37 . H372 . 106.2 no
C34 . C37 . H373 . 112.7 no
H371 . C37 . H373 . 107.5 no
H372 . C37 . H373 . 108.2 no
Mn1 . O38 . C39 . 115.96(18) yes
Mn1 . O38 . H381 . 109.1 no
C39 . O38 . H381 . 111.3 no
O38 . C39 . C40 . 111.1(3) yes
O38 . C39 . H392 . 111.5 no
C40 . C39 . H392 . 105.0 no
O38 . C39 . H391 . 111.0 no
C40 . C39 . H391 . 110.6 no
H392 . C39 . H391 . 107.4 no
C39 . C40 . H402 . 108.2 no
C39 . C40 . H401 . 109.3 no
H402 . C40 . H401 . 110.7 no
C39 . C40 . H403 . 108.5 no
H402 . C40 . H403 . 110.2 no
H401 . C40 . H403 . 110.0 no
Mn1 . O41 . C42 . 132.3(2) yes
Mn1 . O41 . H411 . 114.0 no
C42 . O41 . H411 . 112.5 no
O41 . C42 . C43 . 111.4(3) yes
O41 . C42 . H421 . 113.4 no
C43 . C42 . H421 . 105.0 no
O41 . C42 . H422 . 108.0 no
C43 . C42 . H422 . 108.3 no
H421 . C42 . H422 . 110.8 no
C42 . C43 . H431 . 106.3 no
C42 . C43 . H432 . 110.6 no
H431 . C43 . H432 . 109.0 no
C42 . C43 . H433 . 111.6 no
H431 . C43 . H433 . 110.5 no
H432 . C43 . H433 . 108.8 no
Mn3 . O44 . C45 . 130.6(2) yes
Mn3 . O44 . H441 . 107.5 no
C45 . O44 . H441 . 107.5 no
O44 . C45 . C46 . 109.9(3) yes
O44 . C45 . H451 . 109.5 no
C46 . C45 . H451 . 110.8 no
O44 . C45 . H452 . 111.7 no
C46 . C45 . H452 . 102.0 no
H451 . C45 . H452 . 112.7 no
C45 . C46 . H462 . 109.1 no
C45 . C46 . H463 . 110.8 no
H462 . C46 . H463 . 110.4 no
C45 . C46 . H461 . 105.3 no
H462 . C46 . H461 . 109.7 no
H463 . C46 . H461 . 111.5 no

loop_
_geom_bond_atom_site_label_1
_geom_bond_site_symmetry_1
_geom_bond_atom_site_label_2
_geom_bond_site_symmetry_2
_geom_bond_distance
_geom_bond_publ_flag
Mn1 . Mn2 . 3.2534(5) yes
Mn1 . Mn3 . 3.2497(6) yes
Mn1 . O4 . 1.8833(18) yes
Mn1 . O14 . 1.9258(18) yes
Mn1 . O16 . 1.8573(19) yes
Mn1 . N24 . 2.000(2) yes
Mn1 . O38 . 2.307(2) yes
Mn1 . O41 . 2.255(2) yes
Mn2 . O36 2_665 2.4224(18) yes
Mn2 . Mn2 2_665 3.2277(8) yes
Mn2 . Mn3 . 3.2567(5) yes
Mn2 . O4 . 1.8727(17) yes
Mn2 . O5 . 1.9008(17) yes
Mn2 . N13 . 2.001(2) yes
Mn2 . O36 . 1.9430(18) yes
Mn2 . I1 . 2.9182(4) yes
Mn3 . O5 2_665 2.5129(18) yes
Mn3 . O4 . 1.8867(18) yes
Mn3 . O25 . 1.8918(18) yes
Mn3 . O27 . 1.8510(19) yes
Mn3 . N35 . 1.979(2) yes
Mn3 . O44 . 2.281(2) yes
O5 . C6 . 1.352(3) yes
C6 . C7 . 1.386(4) yes
C6 . C11 . 1.410(4) yes
C7 . C8 . 1.379(4) yes
C7 . H71 . 0.910 no
C8 . C9 . 1.380(4) yes
C8 . H81 . 0.930 no
C9 . C10 . 1.387(4) yes
C9 . H91 . 0.902 no
C10 . C11 . 1.392(4) yes
C10 . H101 . 0.927 no
C11 . C12 . 1.472(4) yes
C12 . N13 . 1.296(3) yes
C12 . C15 . 1.498(4) yes
N13 . O14 . 1.372(3) yes
C15 . H151 . 0.929 no
C15 . H152 . 0.946 no
C15 . H153 . 0.943 no
O16 . C17 . 1.334(3) yes
C17 . C18 . 1.402(4) yes
C17 . C22 . 1.421(4) yes
C18 . C19 . 1.373(4) yes
C18 . H181 . 0.917 no
C19 . C20 . 1.387(4) yes
C19 . H191 . 0.907 no
C20 . C21 . 1.365(4) yes
C20 . H201 . 0.944 no
C21 . C22 . 1.401(4) yes
C21 . H211 . 0.929 no
C22 . C23 . 1.459(4) yes
C23 . N24 . 1.300(3) yes
C23 . C26 . 1.498(4) yes
N24 . O25 . 1.379(3) yes
C26 . H263 . 0.947 no
C26 . H262 . 0.926 no
C26 . H261 . 0.921 no
O27 . C28 . 1.329(3) yes
C28 . C29 . 1.412(4) yes
C28 . C33 . 1.414(4) yes
C29 . C30 . 1.373(4) yes
C29 . H291 . 0.913 no
C30 . C31 . 1.380(5) yes
C30 . H301 . 0.931 no
C31 . C32 . 1.380(4) yes
C31 . H311 . 0.925 no
C32 . C33 . 1.404(4) yes
C32 . H321 . 0.918 no
C33 . C34 . 1.465(4) yes
C34 . N35 . 1.305(3) yes
C34 . C37 . 1.493(4) yes
N35 . O36 . 1.399(3) yes
C37 . H371 . 0.950 no
C37 . H372 . 0.958 no
C37 . H373 . 0.938 no
O38 . C39 . 1.475(4) yes
O38 . H381 . 0.774 no
C39 . C40 . 1.491(4) yes
C39 . H392 . 0.980 no
C39 . H391 . 0.980 no
C40 . H402 . 0.977 no
C40 . H401 . 0.957 no
C40 . H403 . 0.975 no
O41 . C42 . 1.440(4) yes
O41 . H411 . 0.790 no
C42 . C43 . 1.481(5) yes
C42 . H421 . 0.988 no
C42 . H422 . 0.952 no
C43 . H431 . 0.982 no
C43 . H432 . 0.966 no
C43 . H433 . 0.948 no
O44 . C45 . 1.401(4) yes
O44 . H441 . 0.784 no
C45 . C46 . 1.489(5) yes
C45 . H451 . 0.989 no
C45 . H452 . 1.077 no
C46 . H462 . 0.988 no
C46 . H463 . 0.996 no
C46 . H461 . 1.013 no
